data_7018181
loop_
_publ_author_name
'Tuchscherer, A.'
'Schaarschmidt, D.'
'Schulze, S.'
'Hietschold, M.'
'Lang, H.'

_publ_section_title
;
 Gold nanoparticles generated by thermolysis of &quot;all-in-one&quot;
 gold(i) carboxylate complexes.
;
_journal_issue 9
_journal_name_full 'Dalton transactions (Cambridge, England : 2003)'
_journal_page_first 2738
_journal_page_last 2746
_journal_paper_doi 10.1039/c2dt11748g
_journal_volume 41
_journal_year 2012
_chemical_formula_moiety 'C23 H24 Au O4 P'
_chemical_formula_sum 'C23 H24 Au O4 P'
_chemical_formula_weight 592.36
_chemical_name_systematic
;
?
;
_space_group_IT_number 14
_symmetry_cell_setting monoclinic
_symmetry_space_group_name_Hall '-P 2ybc'
_symmetry_space_group_name_H-M 'P 1 21/c 1'
_atom_sites_solution_hydrogens geom
_atom_sites_solution_primary direct
_atom_sites_solution_secondary difmap
_audit_creation_method SHELXL-97
_cell_angle_alpha 90.00
_cell_angle_beta 92.335(2)
_cell_angle_gamma 90.00
_cell_formula_units_Z 4
_cell_length_a 8.9363(2)
_cell_length_b 24.5432(6)
_cell_length_c 9.8595(3)
_cell_measurement_reflns_used 6064
_cell_measurement_temperature 100
_cell_measurement_theta_max 66.7071
_cell_measurement_theta_min 4.8410
_cell_volume 2160.64(10)
_computing_cell_refinement
;
CrysAlis RED, Oxford Diffraction Ltd.,
Version 1.171.32.37 (release 24-10-2008 CrysAlis171 .NET)
(compiled Oct 24 2008,09:44:38)
;
_computing_data_collection
;
CrysAlis CCD, Oxford Diffraction Ltd.,
Version 1.171.32.37 (release 24-10-2008 CrysAlis171 .NET)
(compiled Oct 24 2008,09:44:38)
;
_computing_data_reduction
;
CrysAlis RED, Oxford Diffraction Ltd.,
Version 1.171.32.37 (release 24-10-2008 CrysAlis171 .NET)
(compiled Oct 24 2008,09:44:38)
;
_computing_structure_refinement 'SHELXL-97 (Sheldrick, 1997)'
_computing_structure_solution 'SHELXS-97 (Sheldrick, 1997)'
_diffrn_ambient_temperature 100
_diffrn_measured_fraction_theta_full 0.975
_diffrn_measured_fraction_theta_max 0.975
_diffrn_measurement_device_type 'Oxford Gemini S'
_diffrn_measurement_method '\w scans'
_diffrn_radiation_monochromator graphite
_diffrn_radiation_source 'fine-focus sealed tube'
_diffrn_radiation_type CuK\a
_diffrn_radiation_wavelength 1.54184
_diffrn_reflns_av_R_equivalents 0.0351
_diffrn_reflns_av_sigmaI/netI 0.0352
_diffrn_reflns_limit_h_max 9
_diffrn_reflns_limit_h_min -10
_diffrn_reflns_limit_k_max 27
_diffrn_reflns_limit_k_min -28
_diffrn_reflns_limit_l_max 11
_diffrn_reflns_limit_l_min -10
_diffrn_reflns_number 8041
_diffrn_reflns_theta_full 61.99
_diffrn_reflns_theta_max 61.99
_diffrn_reflns_theta_min 4.84
_diffrn_standards_decay_% 0
_diffrn_standards_interval_count 50
_diffrn_standards_interval_time 10
_diffrn_standards_number 2
_exptl_absorpt_coefficient_mu 13.714
_exptl_absorpt_correction_T_max 1.00000
_exptl_absorpt_correction_T_min 0.50601
_exptl_absorpt_correction_type multi-scan
_exptl_absorpt_process_details
;
CrysAlis RED, Oxford Diffraction Ltd.,
Version 1.171.32.37 (release 24-10-2008 CrysAlis171 .NET)
(compiled Oct 24 2008,09:44:38)
Empirical absorption correction using spherical harmonics,
implemented in SCALE3 ABSPACK scaling algorithm.
;
_exptl_crystal_colour colorless
_exptl_crystal_density_diffrn 1.821
_exptl_crystal_density_method 'not measured'
_exptl_crystal_description cube
_exptl_crystal_F_000 1152
_exptl_crystal_size_max 0.25
_exptl_crystal_size_mid 0.18
_exptl_crystal_size_min 0.18
_refine_diff_density_max 1.995
_refine_diff_density_min -2.492
_refine_diff_density_rms 0.205
_refine_ls_extinction_method none
_refine_ls_goodness_of_fit_ref 1.181
_refine_ls_hydrogen_treatment constr
_refine_ls_matrix_type full
_refine_ls_number_parameters 292
_refine_ls_number_reflns 3306
_refine_ls_number_restraints 208
_refine_ls_restrained_S_all 1.157
_refine_ls_R_factor_all 0.0470
_refine_ls_R_factor_gt 0.0405
_refine_ls_shift/su_max 0.003
_refine_ls_shift/su_mean 0.000
_refine_ls_structure_factor_coef Fsqd
_refine_ls_weighting_details 'calc w=1/[\s^2^(Fo^2^)+(0.0660P)^2^+16.8369P] where P=(Fo^2^+2Fc^2^)/3'
_refine_ls_weighting_scheme calc
_refine_ls_wR_factor_gt 0.1181
_refine_ls_wR_factor_ref 0.1283
_reflns_number_gt 2963
_reflns_number_total 3306
_reflns_threshold_expression >2sigma(I)
_cod_data_source_file c2dt11748g.txt
_cod_data_source_block exp_040
_cod_database_code 7018181

loop_
_symmetry_equiv_pos_as_xyz
'x, y, z'
'-x, y+1/2, -z+1/2'
'-x, -y, -z'
'x, -y-1/2, z-1/2'

loop_
_atom_site_label
_atom_site_type_symbol
_atom_site_fract_x
_atom_site_fract_y
_atom_site_fract_z
_atom_site_U_iso_or_equiv
_atom_site_adp_type
_atom_site_occupancy
_atom_site_symmetry_multiplicity
_atom_site_calc_flag
_atom_site_refinement_flags
_atom_site_disorder_assembly
_atom_site_disorder_group
C1 C 0.9585(9) 0.2064(4) 1.0259(9) 0.0292(19) Uani 1 1 d DU . .
C6 C 0.6668(9) 0.0310(3) 0.7757(9) 0.0238(18) Uani 1 1 d . . .
C7 C 0.5603(9) -0.0098(4) 0.7595(9) 0.0267(18) Uani 1 1 d . . .
H7 H 0.4671 -0.0017 0.7193 0.032 Uiso 1 1 calc R . .
C8 C 0.5909(9) -0.0626(4) 0.8025(9) 0.0282(19) Uani 1 1 d . . .
H8 H 0.5185 -0.0895 0.7902 0.034 Uiso 1 1 calc R . .
C9 C 0.7300(10) -0.0754(4) 0.8642(9) 0.030(2) Uani 1 1 d . . .
H9 H 0.7526 -0.1110 0.8900 0.036 Uiso 1 1 calc R . .
C10 C 0.8338(10) -0.0340(4) 0.8862(10) 0.033(2) Uani 1 1 d . . .
H10 H 0.9248 -0.0418 0.9311 0.039 Uiso 1 1 calc R . .
C11 C 0.8050(9) 0.0184(4) 0.8429(10) 0.031(2) Uani 1 1 d . . .
H11 H 0.8765 0.0455 0.8578 0.038 Uiso 1 1 calc R . .
C12 C 0.7200(8) 0.0976(3) 0.5442(10) 0.027(2) Uani 1 1 d . . .
C13 C 0.7435(9) 0.1467(4) 0.4793(13) 0.038(3) Uani 1 1 d . . .
H13 H 0.7145 0.1790 0.5198 0.046 Uiso 1 1 calc R . .
C14 C 0.8110(10) 0.1483(4) 0.3521(10) 0.031(2) Uani 1 1 d . . .
H14 H 0.8276 0.1812 0.3083 0.037 Uiso 1 1 calc R . .
C15 C 0.8509(10) 0.0997(4) 0.2958(10) 0.034(2) Uani 1 1 d . . .
H15 H 0.8948 0.1002 0.2119 0.041 Uiso 1 1 calc R . .
C16 C 0.8292(10) 0.0501(4) 0.3576(10) 0.034(2) Uani 1 1 d . . .
H16 H 0.8580 0.0178 0.3165 0.041 Uiso 1 1 calc R . .
C17 C 0.7631(9) 0.0494(4) 0.4827(10) 0.0282(19) Uani 1 1 d . . .
H17 H 0.7476 0.0163 0.5258 0.034 Uiso 1 1 calc R . .
C18 C 0.4365(8) 0.1043(3) 0.6749(9) 0.0221(18) Uani 1 1 d . . .
C19 C 0.3733(9) 0.1036(3) 0.5476(10) 0.0268(19) Uani 1 1 d . . .
H19 H 0.4335 0.1018 0.4730 0.032 Uiso 1 1 calc R . .
C20 C 0.2177(9) 0.1054(4) 0.5288(10) 0.029(2) Uani 1 1 d . . .
H20 H 0.1745 0.1047 0.4414 0.035 Uiso 1 1 calc R . .
C21 C 0.1292(9) 0.1083(3) 0.6368(10) 0.029(2) Uani 1 1 d . . .
H21 H 0.0256 0.1093 0.6232 0.034 Uiso 1 1 calc R . .
C22 C 0.1919(10) 0.1097(4) 0.7669(10) 0.032(2) Uani 1 1 d . . .
H22 H 0.1305 0.1117 0.8407 0.038 Uiso 1 1 calc R . .
C23 C 0.3458(9) 0.1080(4) 0.7880(10) 0.0275(19) Uani 1 1 d . . .
H23 H 0.3887 0.1094 0.8755 0.033 Uiso 1 1 calc R . .
O1 O 0.8405(6) 0.2209(2) 0.9604(6) 0.0276(13) Uani 1 1 d U A .
O2 O 1.0083(8) 0.1594(3) 1.0278(8) 0.0448(18) Uani 1 1 d U A .
P1 P 0.6373(2) 0.09847(8) 0.7087(2) 0.0226(5) Uani 1 1 d . A .
Au1 Au 0.74045(3) 0.161819(13) 0.84165(4) 0.02545(18) Uani 1 1 d . . .
C2 C 1.033(3) 0.2384(10) 1.136(3) 0.042(6) Uani 0.399(17) 1 d PDU A 1
H2A H 1.0756 0.2706 1.0959 0.050 Uiso 0.399(17) 1 calc PR A 1
H2B H 0.9569 0.2505 1.1964 0.050 Uiso 0.399(17) 1 calc PR A 1
C3 C 1.233(3) 0.2566(10) 1.253(4) 0.056(6) Uani 0.399(17) 1 d PDU A 1
H3A H 1.1824 0.2801 1.3155 0.067 Uiso 0.399(17) 1 calc PR A 1
H3B H 1.2618 0.2779 1.1752 0.067 Uiso 0.399(17) 1 calc PR A 1
O3 O 1.144(2) 0.2133(8) 1.213(2) 0.046(5) Uani 0.399(17) 1 d PDU A 1
C2' C 1.0390(15) 0.2579(7) 1.080(2) 0.039(4) Uani 0.601(17) 1 d PDU A 2
H2'1 H 1.0394 0.2842 1.0063 0.047 Uiso 0.601(17) 1 calc PR A 2
H2'2 H 0.9800 0.2733 1.1505 0.047 Uiso 0.601(17) 1 calc PR A 2
C3' C 1.1937(17) 0.2306(8) 1.2643(18) 0.039(4) Uani 0.601(17) 1 d PDU A 2
H3'1 H 1.1537 0.1939 1.2643 0.047 Uiso 0.601(17) 1 calc PR A 2
H3'2 H 1.1344 0.2529 1.3232 0.047 Uiso 0.601(17) 1 calc PR A 2
O3' O 1.1854(11) 0.2520(4) 1.1310(11) 0.038(3) Uani 0.601(17) 1 d PDU A 2
O4 O 1.4471(8) 0.1920(3) 1.2525(10) 0.059(2) Uani 1 1 d U A .
C4 C 1.3595(13) 0.2302(5) 1.3176(13) 0.056(3) Uani 1 1 d DU . .
H4A H 1.4268 0.2588 1.3495 0.067 Uiso 1 1 calc R A 1
H4B H 1.3234 0.2123 1.3978 0.067 Uiso 1 1 calc R A 1
C5 C 1.522(2) 0.2093(7) 1.1456(15) 0.084(5) Uani 1 1 d U . .
H5A H 1.5758 0.1794 1.1084 0.127 Uiso 1 1 calc R A .
H5B H 1.5908 0.2375 1.1740 0.127 Uiso 1 1 calc R . .
H5C H 1.4520 0.2235 1.0778 0.127 Uiso 1 1 calc R . .

loop_
_atom_site_aniso_label
_atom_site_aniso_U_11
_atom_site_aniso_U_22
_atom_site_aniso_U_33
_atom_site_aniso_U_23
_atom_site_aniso_U_13
_atom_site_aniso_U_12
C1 0.018(4) 0.041(5) 0.029(5) -0.010(4) 0.004(3) 0.006(3)
C6 0.018(4) 0.026(4) 0.026(5) -0.004(3) -0.005(3) 0.005(3)
C7 0.022(4) 0.026(4) 0.031(5) 0.000(4) -0.007(3) 0.001(3)
C8 0.025(4) 0.031(5) 0.028(5) -0.002(4) 0.000(4) -0.001(4)
C9 0.036(5) 0.033(5) 0.021(5) -0.001(4) 0.005(4) 0.015(4)
C10 0.024(4) 0.043(6) 0.032(5) 0.005(4) -0.001(4) 0.010(4)
C11 0.015(4) 0.040(5) 0.039(5) 0.003(4) -0.008(4) 0.002(4)
C12 0.008(3) 0.021(4) 0.053(6) -0.005(4) -0.012(4) 0.000(3)
C13 0.015(4) 0.018(4) 0.082(8) 0.002(5) -0.008(4) -0.008(3)
C14 0.030(5) 0.032(5) 0.034(5) 0.001(4) 0.020(4) -0.002(4)
C15 0.027(5) 0.042(6) 0.036(6) -0.008(4) 0.015(4) -0.002(4)
C16 0.027(4) 0.031(5) 0.045(6) -0.014(4) 0.009(4) -0.002(4)
C17 0.018(4) 0.026(4) 0.041(6) -0.002(4) 0.001(4) -0.005(3)
C18 0.011(4) 0.018(4) 0.036(5) -0.001(3) -0.010(3) 0.002(3)
C19 0.018(4) 0.025(4) 0.037(5) 0.000(4) -0.001(4) 0.003(3)
C20 0.016(4) 0.031(5) 0.039(5) 0.003(4) -0.008(4) 0.000(3)
C21 0.010(4) 0.022(4) 0.054(6) 0.004(4) -0.002(4) 0.003(3)
C22 0.020(4) 0.035(5) 0.040(6) 0.006(4) 0.004(4) 0.000(4)
C23 0.018(4) 0.035(5) 0.030(5) -0.004(4) 0.006(3) 0.003(3)
O1 0.028(3) 0.017(3) 0.037(4) -0.007(3) -0.001(2) 0.001(2)
O2 0.045(4) 0.051(4) 0.037(4) -0.010(3) -0.014(3) 0.026(3)
P1 0.0124(9) 0.0222(10) 0.0325(12) -0.0042(9) -0.0076(8) 0.0002(8)
Au1 0.0177(2) 0.0215(2) 0.0363(3) -0.00691(14) -0.00908(15) 0.00174(12)
C2 0.051(12) 0.039(11) 0.033(12) 0.002(9) -0.012(9) -0.002(9)
C3 0.064(12) 0.043(14) 0.059(14) -0.026(12) -0.014(10) 0.007(8)
O3 0.043(9) 0.030(10) 0.063(11) -0.016(8) -0.024(7) 0.017(7)
C2' 0.021(6) 0.050(8) 0.047(10) -0.028(8) -0.001(6) 0.006(6)
C3' 0.045(7) 0.008(8) 0.065(9) 0.000(8) 0.008(7) 0.001(7)
O3' 0.029(5) 0.033(6) 0.050(6) -0.008(5) -0.012(4) 0.000(4)
O4 0.037(4) 0.047(5) 0.092(6) -0.015(4) -0.010(4) -0.001(3)
C4 0.059(6) 0.052(7) 0.054(7) -0.014(5) -0.016(5) -0.009(5)
C5 0.133(14) 0.076(10) 0.044(7) 0.014(7) -0.004(6) 0.038(9)

loop_
_atom_type_symbol
_atom_type_description
_atom_type_scat_dispersion_real
_atom_type_scat_dispersion_imag
_atom_type_scat_source
C C 0.0181 0.0091 'International Tables Vol C Tables 4.2.6.8 and 6.1.1.4'
H H 0.0000 0.0000 'International Tables Vol C Tables 4.2.6.8 and 6.1.1.4'
O O 0.0492 0.0322 'International Tables Vol C Tables 4.2.6.8 and 6.1.1.4'
P P 0.2955 0.4335 'International Tables Vol C Tables 4.2.6.8 and 6.1.1.4'
Au Au -4.4197 7.2980 'International Tables Vol C Tables 4.2.6.8 and 6.1.1.4'

loop_
_geom_angle_atom_site_label_1
_geom_angle_atom_site_label_2
_geom_angle_atom_site_label_3
_geom_angle
O2 C1 O1 124.3(8)
O2 C1 C2 109.4(11)
O1 C1 C2 124.6(11)
O2 C1 C2' 126.8(9)
O1 C1 C2' 108.2(9)
C2 C1 C2' 28.3(11)
C7 C6 C11 118.6(8)
C7 C6 P1 122.3(6)
C11 C6 P1 119.1(7)
C8 C7 C6 121.0(8)
C8 C7 H7 119.5
C6 C7 H7 119.5
C7 C8 C9 120.3(8)
C7 C8 H8 119.9
C9 C8 H8 119.9
C10 C9 C8 118.7(8)
C10 C9 H9 120.6
C8 C9 H9 120.6
C11 C10 C9 121.4(8)
C11 C10 H10 119.3
C9 C10 H10 119.3
C10 C11 C6 119.9(9)
C10 C11 H11 120.0
C6 C11 H11 120.0
C13 C12 C17 119.2(9)
C13 C12 P1 118.6(7)
C17 C12 P1 122.2(7)
C12 C13 C14 120.8(9)
C12 C13 H13 119.6
C14 C13 H13 119.6
C15 C14 C13 117.6(9)
C15 C14 H14 121.2
C13 C14 H14 121.2
C14 C15 C16 123.1(9)
C14 C15 H15 118.4
C16 C15 H15 118.4
C15 C16 C17 118.3(8)
C15 C16 H16 120.8
C17 C16 H16 120.8
C16 C17 C12 120.9(9)
C16 C17 H17 119.6
C12 C17 H17 119.6
C19 C18 C23 120.2(7)
C19 C18 P1 122.6(7)
C23 C18 P1 117.1(6)
C18 C19 C20 119.8(9)
C18 C19 H19 120.1
C20 C19 H19 120.1
C21 C20 C19 120.5(9)
C21 C20 H20 119.7
C19 C20 H20 119.7
C20 C21 C22 120.3(8)
C20 C21 H21 119.9
C22 C21 H21 119.9
C21 C22 C23 120.2(9)
C21 C22 H22 119.9
C23 C22 H22 119.9
C22 C23 C18 118.9(9)
C22 C23 H23 120.6
C18 C23 H23 120.6
C1 O1 Au1 115.3(5)
C6 P1 C12 105.0(4)
C6 P1 C18 105.6(4)
C12 P1 C18 105.9(4)
C6 P1 Au1 112.2(3)
C12 P1 Au1 111.4(3)
C18 P1 Au1 116.0(3)
O1 Au1 P1 178.29(18)
O3 C2 C1 117.7(18)
O3 C2 H2A 107.9
C1 C2 H2A 107.9
O3 C2 H2B 107.9
C1 C2 H2B 107.9
H2A C2 H2B 107.2
O3 C3 C4 102.4(17)
O3 C3 H3A 111.3
C4 C3 H3A 111.3
O3 C3 H3B 111.3
C4 C3 H3B 111.3
H3A C3 H3B 109.2
C2 O3 C3 101.9(16)
O3' C2' C1 117.4(13)
O3' C2' H2'1 108.0
C1 C2' H2'1 108.0
O3' C2' H2'2 108.0
C1 C2' H2'2 108.0
H2'1 C2' H2'2 107.2
O3' C3' C4 109.3(12)
O3' C3' H3'1 109.8
C4 C3' H3'1 109.8
O3' C3' H3'2 109.8
C4 C3' H3'2 109.8
H3'1 C3' H3'2 108.3
C2' O3' C3' 112.9(14)
C5 O4 C4 117.2(11)
O4 C4 C3 123.2(16)
O4 C4 C3' 113.3(11)
C3 C4 C3' 28.2(11)
O4 C4 H4A 106.5
C3 C4 H4A 106.5
C3' C4 H4A 132.4
O4 C4 H4B 106.5
C3 C4 H4B 106.5
C3' C4 H4B 86.3
H4A C4 H4B 106.5
O4 C5 H5A 109.5
O4 C5 H5B 109.5
H5A C5 H5B 109.5
O4 C5 H5C 109.5
H5A C5 H5C 109.5
H5B C5 H5C 109.5

loop_
_geom_bond_atom_site_label_1
_geom_bond_atom_site_label_2
_geom_bond_distance
C1 O2 1.236(11)
C1 O1 1.265(11)
C1 C2 1.476(17)
C1 C2' 1.536(14)
C6 C7 1.386(12)
C6 C11 1.411(12)
C6 P1 1.798(9)
C7 C8 1.386(13)
C7 H7 0.9300
C8 C9 1.397(12)
C8 H8 0.9300
C9 C10 1.387(14)
C9 H9 0.9300
C10 C11 1.376(14)
C10 H10 0.9300
C11 H11 0.9300
C12 C13 1.386(13)
C12 C17 1.390(12)
C12 P1 1.810(10)
C13 C14 1.414(15)
C13 H13 0.9300
C14 C15 1.369(13)
C14 H14 0.9300
C15 C16 1.380(14)
C15 H15 0.9300
C16 C17 1.389(14)
C16 H16 0.9300
C17 H17 0.9300
C18 C19 1.355(13)
C18 C23 1.408(13)
C18 P1 1.818(7)
C19 C20 1.396(12)
C19 H19 0.9300
C20 C21 1.354(14)
C20 H20 0.9300
C21 C22 1.379(14)
C21 H21 0.9300
C22 C23 1.383(12)
C22 H22 0.9300
C23 H23 0.9300
O1 Au1 2.047(6)
P1 Au1 2.211(2)
C2 O3 1.370(18)
C2 H2A 0.9700
C2 H2B 0.9700
C3 O3 1.374(18)
C3 C4 1.433(18)
C3 H3A 0.9700
C3 H3B 0.9700
C2' O3' 1.391(14)
C2' H2'1 0.9700
C2' H2'2 0.9700
C3' O3' 1.414(16)
C3' C4 1.552(16)
C3' H3'1 0.9700
C3' H3'2 0.9700
O4 C5 1.339(18)
O4 C4 1.393(14)
C4 H4A 0.9700
C4 H4B 0.9700
C5 H5A 0.9600
C5 H5B 0.9600
C5 H5C 0.9600

loop_
_geom_torsion_atom_site_label_1
_geom_torsion_atom_site_label_2
_geom_torsion_atom_site_label_3
_geom_torsion_atom_site_label_4
_geom_torsion
C11 C6 C7 C8 -3.0(13)
P1 C6 C7 C8 174.7(7)
C6 C7 C8 C9 0.5(14)
C7 C8 C9 C10 2.5(13)
C8 C9 C10 C11 -3.1(14)
C9 C10 C11 C6 0.7(15)
C7 C6 C11 C10 2.4(14)
P1 C6 C11 C10 -175.3(7)
C17 C12 C13 C14 -0.3(13)
P1 C12 C13 C14 178.5(7)
C12 C13 C14 C15 0.4(14)
C13 C14 C15 C16 -0.4(15)
C14 C15 C16 C17 0.2(15)
C15 C16 C17 C12 0.0(13)
C13 C12 C17 C16 0.0(12)
P1 C12 C17 C16 -178.7(7)
C23 C18 C19 C20 -1.3(13)
P1 C18 C19 C20 176.7(7)
C18 C19 C20 C21 0.4(13)
C19 C20 C21 C22 0.3(14)
C20 C21 C22 C23 -0.1(14)
C21 C22 C23 C18 -0.7(14)
C19 C18 C23 C22 1.4(13)
P1 C18 C23 C22 -176.7(7)
O2 C1 O1 Au1 -4.6(12)
C2 C1 O1 Au1 -168.1(17)
C2' C1 O1 Au1 166.0(9)
C7 C6 P1 C12 -93.7(8)
C11 C6 P1 C12 83.9(8)
C7 C6 P1 C18 17.9(9)
C11 C6 P1 C18 -164.5(7)
C7 C6 P1 Au1 145.1(7)
C11 C6 P1 Au1 -37.2(8)
C13 C12 P1 C6 -166.5(6)
C17 C12 P1 C6 12.2(8)
C13 C12 P1 C18 82.0(7)
C17 C12 P1 C18 -99.3(7)
C13 C12 P1 Au1 -44.8(7)
C17 C12 P1 Au1 133.9(6)
C19 C18 P1 C6 -106.7(8)
C23 C18 P1 C6 71.4(7)
C19 C18 P1 C12 4.4(8)
C23 C18 P1 C12 -177.6(6)
C19 C18 P1 Au1 128.4(7)
C23 C18 P1 Au1 -53.5(7)
C1 O1 Au1 P1 -80(6)
C6 P1 Au1 O1 111(6)
C12 P1 Au1 O1 -6(6)
C18 P1 Au1 O1 -127(6)
O2 C1 C2 O3 3(3)
O1 C1 C2 O3 169(2)
C2' C1 C2 O3 -130(5)
C1 C2 O3 C3 152(3)
C4 C3 O3 C2 -172(2)
O2 C1 C2' O3' 3(2)
O1 C1 C2' O3' -167.5(14)
C2 C1 C2' O3' 62(3)
C1 C2' O3' C3' -78.9(19)
C4 C3' O3' C2' -175.2(12)
C5 O4 C4 C3 63(2)
C5 O4 C4 C3' 93.5(14)
O3 C3 C4 O4 58(3)
O3 C3 C4 C3' -20(2)
O3' C3' C4 O4 -69.7(16)
O3' C3' C4 C3 47(3)
